data_7707291
loop_
_publ_author_name
'Kumar, Priyaranjan'
'Singh, Prerana'
'Saren, Sanjoy'
'Pakira, Sandip'
'Sivakumar, Sri'
'Patra, Ashis K.'

_publ_section_title
;
 Kinetically labile ruthenium(II) complexes of terpyridines and saccharin:
 effect of substituents on photoactivity, solvation kinetics, and
 photocytotoxicity.
;
_journal_issue 23
_journal_name_full 'Dalton transactions (Cambridge, England : 2003)'
_journal_page_first 8196
_journal_page_last 8217
_journal_paper_doi 10.1039/d1dt00246e
_journal_volume 50
_journal_year 2021
_chemical_formula_moiety 'C16 H20 N2 O10 Ru S3'
_chemical_formula_sum 'C16 H20 N2 O10 Ru S3'
_chemical_formula_weight 597.59
_chemical_name_systematic Ru-sac
_space_group_crystal_system triclinic
_space_group_IT_number 2
_space_group_name_Hall '-P 1'
_space_group_name_H-M_alt 'P -1'
_atom_sites_solution_hydrogens mixed
_atom_sites_solution_primary iterative
_audit_creation_date 2020-09-03
_audit_creation_method
;
Olex2 1.2
(compiled 2018.05.29 svn.r3508 for OlexSys, GUI svn.r5506)
;
_audit_update_record
;
2021-01-21 deposited with the CCDC.	2021-04-30 downloaded from the CCDC.
;
_cell_angle_alpha 88.464(2)
_cell_angle_beta 84.971(2)
_cell_angle_gamma 71.780(2)
_cell_formula_units_Z 2
_cell_length_a 7.0672(7)
_cell_length_b 7.7987(7)
_cell_length_c 20.999(2)
_cell_measurement_reflns_used 6953
_cell_measurement_temperature 273(2)
_cell_measurement_theta_max 28.31
_cell_measurement_theta_min 2.75
_cell_volume 1095.10(18)
_computing_cell_refinement 'SAINT v8.34A (Bruker, 2013)'
_computing_data_reduction 'SAINT v8.34A (Bruker, 2013)'
_computing_molecular_graphics 'Olex2 (Dolomanov et al., 2009)'
_computing_publication_material 'Olex2 (Dolomanov et al., 2009)'
_computing_structure_refinement 'ShelXL (Sheldrick, 2015)'
_computing_structure_solution 'olex2.solve (Bourhis et al., 2015)'
_diffrn_ambient_temperature 273.15
_diffrn_measured_fraction_theta_full 0.999
_diffrn_measured_fraction_theta_max 0.995
_diffrn_measurement_device_type 'Bruker APEX-II CCD'
_diffrn_measurement_method '\f and \w scans'
_diffrn_radiation_type MoK\a
_diffrn_radiation_wavelength 0.71073
_diffrn_reflns_av_R_equivalents 0.0632
_diffrn_reflns_av_unetI/netI 0.0801
_diffrn_reflns_Laue_measured_fraction_full 0.999
_diffrn_reflns_Laue_measured_fraction_max 0.995
_diffrn_reflns_limit_h_max 9
_diffrn_reflns_limit_h_min -9
_diffrn_reflns_limit_k_max 10
_diffrn_reflns_limit_k_min -10
_diffrn_reflns_limit_l_max 28
_diffrn_reflns_limit_l_min -28
_diffrn_reflns_number 15890
_diffrn_reflns_point_group_measured_fraction_full 0.999
_diffrn_reflns_point_group_measured_fraction_max 0.995
_diffrn_reflns_theta_full 25.242
_diffrn_reflns_theta_max 28.376
_diffrn_reflns_theta_min 2.750
_diffrn_standards_number 0
_exptl_absorpt_coefficient_mu 1.059
_exptl_absorpt_correction_T_max 0.7457
_exptl_absorpt_correction_T_min 0.6418
_exptl_absorpt_correction_type multi-scan
_exptl_absorpt_process_details
'SADABS-2014/4 (Bruker,2014/4) was used for absorption correction. wR2(int) was 0.1356 before and 0.0668 after correction. The Ratio of minimum to maximum transmission is 0.8607. The \l/2 correction factor is 0.00150.'
_exptl_crystal_colour 'metallic light green'
_exptl_crystal_colour_lustre metallic
_exptl_crystal_colour_modifier light
_exptl_crystal_colour_primary green
_exptl_crystal_density_diffrn 1.812
_exptl_crystal_description block
_exptl_crystal_F_000 604
_exptl_crystal_preparation 'Vapour diffusion'
_exptl_crystal_recrystallization_method 'Vapour diffusion'
_exptl_crystal_size_max 0.2
_exptl_crystal_size_mid 0.2
_exptl_crystal_size_min 0.18
_refine_diff_density_max 1.077
_refine_diff_density_min -1.055
_refine_diff_density_rms 0.138
_refine_ls_extinction_method none
_refine_ls_goodness_of_fit_ref 1.131
_refine_ls_hydrogen_treatment constr
_refine_ls_matrix_type full
_refine_ls_number_parameters 294
_refine_ls_number_reflns 5477
_refine_ls_number_restraints 0
_refine_ls_restrained_S_all 1.131
_refine_ls_R_factor_all 0.0858
_refine_ls_R_factor_gt 0.0592
_refine_ls_shift/su_max 0.001
_refine_ls_shift/su_mean 0.000
_refine_ls_structure_factor_coef Fsqd
_refine_ls_weighting_details 'w=1/[\s^2^(Fo^2^)+(0.0299P)^2^+4.1915P] where P=(Fo^2^+2Fc^2^)/3'
_refine_ls_weighting_scheme calc
_refine_ls_wR_factor_gt 0.1200
_refine_ls_wR_factor_ref 0.1283
_reflns_Friedel_coverage 0.000
_reflns_number_gt 4370
_reflns_number_total 5477
_reflns_threshold_expression 'I > 2\s(I)'
_cod_data_source_file d1dt00246e2.cif
_cod_data_source_block 11sepa_1_0m_a
_cod_depositor_comments 'Adding full bibliography for 7707291--7707294.cif.'
_cod_original_cell_volume 1095.09(18)
_cod_database_code 7707291
_shelx_shelxl_version_number 2017/1
_shelx_space_group_comment
;
The symmetry employed for this shelxl refinement is uniquely defined
by the following loop, which should always be used as a source of
symmetry information in preference to the above space-group names.
They are only intended as comments.
;
_shelx_estimated_absorpt_t_max 0.832
_shelx_estimated_absorpt_t_min 0.816
_olex2_refinement_description
;
1. Fixed Uiso
 At 1.2 times of:
  All C(H) groups
 At 1.5 times of:
  All C(H,H,H) groups, All O(H,H) groups
2.a Rotating group:
 O3(H3A,H3B), O2(H2A,H2B), O1(H1A,H1B)
2.b Aromatic/amide H refined with riding coordinates:
 C5(H5), C3(H3), C4(H4), C9(H9), C2(H2), C11(H11), C10(H10), C12(H12)
2.c Idealised Me refined as rotating group:
 C15(H15A,H15B,H15C), C16(H16A,H16B,H16C)
;
_olex2_submission_original_sample_id Ru-sac
_olex2_submission_special_instructions 'No special instructions were received'

loop_
_space_group_symop_operation_xyz
'x, y, z'
'-x, -y, -z'

loop_
_atom_site_label
_atom_site_type_symbol
_atom_site_fract_x
_atom_site_fract_y
_atom_site_fract_z
_atom_site_U_iso_or_equiv
_atom_site_adp_type
_atom_site_occupancy
_atom_site_site_symmetry_order
_atom_site_calc_flag
_atom_site_refinement_flags_posn
_atom_site_refinement_flags_adp
_atom_site_refinement_flags_occupancy
_atom_site_disorder_assembly
_atom_site_disorder_group
Ru1 Ru 0.58221(5) 0.38056(5) 0.73894(2) 0.01676(11) Uani 1 1 d . . . . .
S2 S 0.4066(2) 0.42569(17) 0.88923(6) 0.0287(3) Uani 1 1 d . . . . .
S1 S 0.6511(2) 0.68331(17) 0.63738(6) 0.0265(3) Uani 1 1 d . . . . .
S3 S 0.89312(17) 0.21651(16) 0.74522(7) 0.0254(3) Uani 1 1 d . . . . .
O6 O 0.7163(5) 0.2263(5) 0.58082(17) 0.0260(8) Uani 1 1 d . . . . .
O3 O 0.4925(5) 0.1840(5) 0.69285(19) 0.0304(9) Uani 1 1 d . . . . .
H3A H 0.548278 0.166438 0.654065 0.046 Uiso 1 1 d GR . . . .
H3B H 0.365618 0.223737 0.687526 0.046 Uiso 1 1 d GR . . . .
O5 O 0.8125(6) 0.7147(5) 0.66654(19) 0.0368(10) Uani 1 1 d . . . . .
O9 O 0.5058(7) -0.0045(5) 0.8059(2) 0.0432(11) Uani 1 1 d . . . . .
N1 N 0.6541(6) 0.4737(5) 0.6459(2) 0.0203(9) Uani 1 1 d . . . . .
N2 N 0.4780(6) 0.2891(5) 0.8275(2) 0.0221(9) Uani 1 1 d . . . . .
O4 O 0.4560(6) 0.8037(5) 0.6575(2) 0.0414(11) Uani 1 1 d . . . . .
O8 O 0.5772(7) 0.4551(6) 0.91442(19) 0.0431(11) Uani 1 1 d . . . . .
O7 O 0.2518(7) 0.5869(5) 0.87455(19) 0.0394(10) Uani 1 1 d . . . . .
O2 O 0.2773(6) 0.5543(6) 0.7335(2) 0.0415(11) Uani 1 1 d . . . . .
H2A H 0.273306 0.642527 0.706585 0.062 Uiso 1 1 d GR . . . .
H2B H 0.229775 0.610296 0.769745 0.062 Uiso 1 1 d GR . . . .
O1 O 0.6547(7) 0.5912(6) 0.7849(2) 0.0435(11) Uani 1 1 d . . . . .
H1A H 0.765596 0.604857 0.767107 0.065 Uiso 1 1 d GR . . . .
H1B H 0.683056 0.560687 0.824147 0.065 Uiso 1 1 d GR . . . .
O10 O 1.0426(6) 0.3128(6) 0.7338(4) 0.080(2) Uani 1 1 d . . . . .
C7 C 0.6986(7) 0.3854(7) 0.5883(2) 0.0212(10) Uani 1 1 d . . . . .
C5 C 0.7769(7) 0.4627(8) 0.4704(3) 0.0269(11) Uani 1 1 d . . . . .
H5 H 0.797843 0.345984 0.456005 0.032 Uiso 1 1 calc R . . . .
C6 C 0.7257(7) 0.5069(7) 0.5342(2) 0.0235(11) Uani 1 1 d . . . . .
C3 C 0.7646(8) 0.7724(8) 0.4494(3) 0.0347(13) Uani 1 1 d . . . . .
H3 H 0.776477 0.860688 0.420094 0.042 Uiso 1 1 calc R . . . .
C1 C 0.6982(7) 0.6798(7) 0.5543(2) 0.0235(11) Uani 1 1 d . . . . .
C4 C 0.7962(8) 0.5981(9) 0.4286(3) 0.0354(14) Uani 1 1 d . . . . .
H4 H 0.831213 0.571058 0.385445 0.043 Uiso 1 1 calc R . . . .
C14 C 0.4550(8) 0.1252(7) 0.8420(3) 0.0280(12) Uani 1 1 d . . . . .
C9 C 0.2274(9) 0.3103(8) 1.0013(3) 0.0364(14) Uani 1 1 d . . . . .
H9 H 0.198858 0.421173 1.021554 0.044 Uiso 1 1 calc R . . . .
C8 C 0.3162(8) 0.2818(7) 0.9395(3) 0.0282(12) Uani 1 1 d . . . . .
C2 C 0.7158(8) 0.8170(8) 0.5134(3) 0.0311(12) Uani 1 1 d . . . . .
H2 H 0.695724 0.933244 0.528133 0.037 Uiso 1 1 calc R . . . .
C13 C 0.3591(8) 0.1205(7) 0.9077(3) 0.0276(11) Uani 1 1 d . . . . .
C11 C 0.2282(9) 0.0027(8) 1.0008(3) 0.0414(15) Uani 1 1 d . . . . .
H11 H 0.199008 -0.092552 1.022528 0.050 Uiso 1 1 calc R . . . .
C10 C 0.1834(9) 0.1677(8) 1.0313(3) 0.0414(15) Uani 1 1 d . . . . .
H10 H 0.122642 0.181674 1.072783 0.050 Uiso 1 1 calc R . . . .
C15 C 0.9813(10) 0.0291(9) 0.6936(3) 0.0494(18) Uani 1 1 d . . . . .
H15A H 0.910900 -0.055882 0.705247 0.074 Uiso 1 1 calc GR . . . .
H15B H 1.121668 -0.027389 0.697110 0.074 Uiso 1 1 calc GR . . . .
H15C H 0.959298 0.068176 0.650400 0.074 Uiso 1 1 calc GR . . . .
C12 C 0.3154(8) -0.0238(8) 0.9387(3) 0.0341(13) Uani 1 1 d . . . . .
H12 H 0.343812 -0.134600 0.918360 0.041 Uiso 1 1 calc R . . . .
C16 C 0.9448(10) 0.1000(12) 0.8180(3) 0.067(3) Uani 1 1 d . . . . .
H16A H 0.915781 0.185362 0.852449 0.100 Uiso 1 1 calc GR . . . .
H16B H 1.083395 0.029206 0.816116 0.100 Uiso 1 1 calc GR . . . .
H16C H 0.863438 0.022045 0.825187 0.100 Uiso 1 1 calc GR . . . .

loop_
_atom_site_aniso_label
_atom_site_aniso_U_11
_atom_site_aniso_U_22
_atom_site_aniso_U_33
_atom_site_aniso_U_23
_atom_site_aniso_U_13
_atom_site_aniso_U_12
Ru1 0.01124(17) 0.01595(18) 0.0239(2) -0.00110(13) -0.00030(13) -0.00562(13)
S2 0.0397(8) 0.0239(6) 0.0245(7) -0.0037(5) 0.0035(6) -0.0142(6)
S1 0.0303(7) 0.0191(6) 0.0293(7) -0.0025(5) 0.0084(5) -0.0092(5)
S3 0.0138(5) 0.0197(6) 0.0443(8) 0.0017(5) -0.0036(5) -0.0071(5)
O6 0.0229(18) 0.0217(18) 0.033(2) -0.0073(15) 0.0023(15) -0.0065(15)
O3 0.0209(18) 0.033(2) 0.039(2) -0.0052(16) -0.0027(16) -0.0094(16)
O5 0.049(2) 0.040(2) 0.032(2) -0.0044(17) 0.0023(19) -0.031(2)
O9 0.063(3) 0.0202(19) 0.044(3) -0.0061(17) 0.019(2) -0.016(2)
N1 0.0171(19) 0.019(2) 0.025(2) -0.0023(16) 0.0017(16) -0.0072(16)
N2 0.023(2) 0.020(2) 0.024(2) -0.0014(16) -0.0005(17) -0.0075(17)
O4 0.046(2) 0.024(2) 0.044(3) 0.0007(17) 0.016(2) -0.0018(18)
O8 0.059(3) 0.055(3) 0.030(2) -0.0049(19) -0.003(2) -0.039(2)
O7 0.057(3) 0.0222(19) 0.034(2) -0.0019(16) 0.0106(19) -0.0078(19)
O2 0.029(2) 0.040(2) 0.047(3) 0.0023(19) 0.0051(19) 0.0001(19)
O1 0.047(3) 0.045(3) 0.040(3) 0.003(2) 0.006(2) -0.018(2)
O10 0.021(2) 0.027(2) 0.196(7) 0.016(3) -0.017(3) -0.0112(19)
C7 0.010(2) 0.025(3) 0.027(3) -0.002(2) 0.0016(18) -0.0030(19)
C5 0.016(2) 0.038(3) 0.029(3) -0.004(2) -0.005(2) -0.011(2)
C6 0.014(2) 0.030(3) 0.027(3) 0.001(2) 0.0013(19) -0.007(2)
C3 0.030(3) 0.048(4) 0.031(3) 0.015(3) -0.011(2) -0.017(3)
C1 0.014(2) 0.027(3) 0.028(3) 0.001(2) 0.0014(19) -0.006(2)
C4 0.025(3) 0.062(4) 0.023(3) 0.003(3) -0.002(2) -0.019(3)
C14 0.025(3) 0.024(3) 0.032(3) 0.002(2) 0.000(2) -0.004(2)
C9 0.038(3) 0.033(3) 0.034(3) -0.001(2) 0.006(3) -0.006(3)
C8 0.029(3) 0.027(3) 0.028(3) 0.003(2) 0.000(2) -0.008(2)
C2 0.025(3) 0.030(3) 0.037(3) 0.004(2) 0.001(2) -0.009(2)
C13 0.022(2) 0.028(3) 0.033(3) 0.005(2) 0.000(2) -0.008(2)
C11 0.034(3) 0.041(3) 0.048(4) 0.017(3) 0.002(3) -0.014(3)
C10 0.039(3) 0.042(4) 0.035(3) 0.011(3) 0.009(3) -0.004(3)
C15 0.036(3) 0.044(4) 0.052(4) -0.008(3) -0.005(3) 0.012(3)
C12 0.028(3) 0.030(3) 0.046(4) 0.006(2) -0.002(3) -0.011(2)
C16 0.036(4) 0.104(7) 0.038(4) 0.014(4) -0.011(3) 0.012(4)

loop_
_atom_type_symbol
_atom_type_description
_atom_type_scat_dispersion_real
_atom_type_scat_dispersion_imag
_atom_type_scat_source
C C 0.0033 0.0016 'International Tables Vol C Tables 4.2.6.8 and 6.1.1.4'
H H 0.0000 0.0000 'International Tables Vol C Tables 4.2.6.8 and 6.1.1.4'
N N 0.0061 0.0033 'International Tables Vol C Tables 4.2.6.8 and 6.1.1.4'
O O 0.0106 0.0060 'International Tables Vol C Tables 4.2.6.8 and 6.1.1.4'
Ru Ru -1.2594 0.8363 'International Tables Vol C Tables 4.2.6.8 and 6.1.1.4'
S S 0.1246 0.1234 'International Tables Vol C Tables 4.2.6.8 and 6.1.1.4'

loop_
_geom_angle_atom_site_label_1
_geom_angle_atom_site_label_2
_geom_angle_atom_site_label_3
_geom_angle
_geom_angle_site_symmetry_1
_geom_angle_site_symmetry_3
_geom_angle_publ_flag
O3 Ru1 S3 96.53(10) . . ?
O3 Ru1 N1 87.54(15) . . ?
O3 Ru1 N2 88.03(15) . . ?
O3 Ru1 O2 85.96(16) . . ?
O3 Ru1 O1 176.39(15) . . ?
N1 Ru1 S3 90.93(11) . . ?
N1 Ru1 O2 88.41(15) . . ?
N1 Ru1 O1 92.10(16) . . ?
N2 Ru1 S3 94.60(12) . . ?
N2 Ru1 N1 173.27(16) . . ?
N2 Ru1 O2 86.23(16) . . ?
N2 Ru1 O1 92.00(16) . . ?
O2 Ru1 S3 177.40(13) . . ?
O1 Ru1 S3 87.07(12) . . ?
O1 Ru1 O2 90.44(17) . . ?
N2 S2 C8 96.6(2) . . ?
O8 S2 N2 110.4(2) . . ?
O8 S2 C8 110.1(3) . . ?
O7 S2 N2 111.3(2) . . ?
O7 S2 O8 114.8(3) . . ?
O7 S2 C8 112.2(3) . . ?
O5 S1 N1 111.5(2) . . ?
O5 S1 O4 115.0(3) . . ?
O5 S1 C1 109.9(2) . . ?
N1 S1 C1 97.1(2) . . ?
O4 S1 N1 110.2(2) . . ?
O4 S1 C1 111.8(2) . . ?
O10 S3 Ru1 115.73(18) . . ?
O10 S3 C15 104.3(4) . . ?
O10 S3 C16 105.8(4) . . ?
C15 S3 Ru1 115.8(2) . . ?
C15 S3 C16 97.9(4) . . ?
C16 S3 Ru1 115.2(2) . . ?
Ru1 O3 H3A 110.2 . . ?
Ru1 O3 H3B 110.7 . . ?
H3A O3 H3B 103.4 . . ?
S1 N1 Ru1 118.8(2) . . ?
C7 N1 Ru1 130.1(3) . . ?
C7 N1 S1 111.0(3) . . ?
S2 N2 Ru1 120.1(2) . . ?
C14 N2 Ru1 128.7(3) . . ?
C14 N2 S2 111.1(4) . . ?
Ru1 O2 H2A 110.6 . . ?
Ru1 O2 H2B 111.0 . . ?
H2A O2 H2B 103.1 . . ?
Ru1 O1 H1A 111.0 . . ?
Ru1 O1 H1B 110.5 . . ?
H1A O1 H1B 103.1 . . ?
O6 C7 N1 125.1(5) . . ?
O6 C7 C6 122.8(5) . . ?
N1 C7 C6 112.1(4) . . ?
C6 C5 H5 121.1 . . ?
C6 C5 C4 117.8(5) . . ?
C4 C5 H5 121.1 . . ?
C5 C6 C7 127.9(5) . . ?
C1 C6 C7 112.3(4) . . ?
C1 C6 C5 119.8(5) . . ?
C4 C3 H3 119.6 . . ?
C2 C3 H3 119.6 . . ?
C2 C3 C4 120.8(5) . . ?
C6 C1 S1 107.4(4) . . ?
C6 C1 C2 123.4(5) . . ?
C2 C1 S1 129.2(4) . . ?
C5 C4 H4 119.2 . . ?
C3 C4 C5 121.6(5) . . ?
C3 C4 H4 119.2 . . ?
O9 C14 N2 124.8(5) . . ?
O9 C14 C13 123.1(5) . . ?
N2 C14 C13 112.2(5) . . ?
C8 C9 H9 121.5 . . ?
C10 C9 H9 121.5 . . ?
C10 C9 C8 116.9(6) . . ?
C9 C8 S2 129.4(5) . . ?
C13 C8 S2 107.2(4) . . ?
C13 C8 C9 123.3(5) . . ?
C3 C2 C1 116.5(5) . . ?
C3 C2 H2 121.7 . . ?
C1 C2 H2 121.7 . . ?
C8 C13 C14 112.6(5) . . ?
C8 C13 C12 119.4(5) . . ?
C12 C13 C14 128.0(5) . . ?
C10 C11 H11 119.2 . . ?
C12 C11 H11 119.2 . . ?
C12 C11 C10 121.7(6) . . ?
C9 C10 C11 120.9(6) . . ?
C9 C10 H10 119.5 . . ?
C11 C10 H10 119.5 . . ?
S3 C15 H15A 109.5 . . ?
S3 C15 H15B 109.5 . . ?
S3 C15 H15C 109.5 . . ?
H15A C15 H15B 109.5 . . ?
H15A C15 H15C 109.5 . . ?
H15B C15 H15C 109.5 . . ?
C13 C12 H12 121.1 . . ?
C11 C12 C13 117.8(6) . . ?
C11 C12 H12 121.1 . . ?
S3 C16 H16A 109.5 . . ?
S3 C16 H16B 109.5 . . ?
S3 C16 H16C 109.5 . . ?
H16A C16 H16B 109.5 . . ?
H16A C16 H16C 109.5 . . ?
H16B C16 H16C 109.5 . . ?

loop_
_geom_bond_atom_site_label_1
_geom_bond_atom_site_label_2
_geom_bond_distance
_geom_bond_site_symmetry_2
_geom_bond_publ_flag
Ru1 S3 2.1831(12) . ?
Ru1 O3 2.117(4) . ?
Ru1 N1 2.141(4) . ?
Ru1 N2 2.128(4) . ?
Ru1 O2 2.168(4) . ?
Ru1 O1 2.143(4) . ?
S2 N2 1.640(4) . ?
S2 O8 1.441(4) . ?
S2 O7 1.432(4) . ?
S2 C8 1.746(5) . ?
S1 O5 1.428(4) . ?
S1 N1 1.633(4) . ?
S1 O4 1.439(4) . ?
S1 C1 1.747(5) . ?
S3 O10 1.477(5) . ?
S3 C15 1.759(6) . ?
S3 C16 1.765(7) . ?
O6 C7 1.220(6) . ?
O3 H3A 0.8679 . ?
O3 H3B 0.8685 . ?
O9 C14 1.223(6) . ?
N1 C7 1.370(6) . ?
N2 C14 1.362(6) . ?
O2 H2A 0.8739 . ?
O2 H2B 0.8743 . ?
O1 H1A 0.8744 . ?
O1 H1B 0.8737 . ?
C7 C6 1.498(7) . ?
C5 H5 0.9300 . ?
C5 C6 1.380(7) . ?
C5 C4 1.388(8) . ?
C6 C1 1.374(7) . ?
C3 H3 0.9300 . ?
C3 C4 1.384(9) . ?
C3 C2 1.382(8) . ?
C1 C2 1.383(7) . ?
C4 H4 0.9300 . ?
C14 C13 1.487(7) . ?
C9 H9 0.9300 . ?
C9 C8 1.384(8) . ?
C9 C10 1.369(8) . ?
C8 C13 1.375(8) . ?
C2 H2 0.9300 . ?
C13 C12 1.388(7) . ?
C11 H11 0.9300 . ?
C11 C10 1.386(9) . ?
C11 C12 1.385(8) . ?
C10 H10 0.9300 . ?
C15 H15A 0.9600 . ?
C15 H15B 0.9600 . ?
C15 H15C 0.9600 . ?
C12 H12 0.9300 . ?
C16 H16A 0.9600 . ?
C16 H16B 0.9600 . ?
C16 H16C 0.9600 . ?
